data_2105793
loop_
_publ_author_name
'Makarova, Irina'
'Grebenev, Vadim'
'Dmitricheva, Elena'
'Dolbinina, Valentina'
'Chernyshov, Dmitry'

_publ_section_title
;
 <i>M~m~</i>H~<i>n~</i>(<i>X</i>O~4~)~(<i>m~+{\?it n</i>)/2} crystals:
 structure, phase transitions, hydrogen bonds, conductivity. I.
 K~9~H~7~(SO~4~)~8~&#x00B7;H~2~O crystals -- a new representative of the
 family of solid acid conductors
;
_journal_coeditor_code BP5061
_journal_issue 2
_journal_name_full 'Acta Crystallographica Section B'
_journal_page_first 218
_journal_page_last 226
_journal_paper_doi 10.1107/S2052520613029892
_journal_volume 70
_journal_year 2014
_chemical_formula_analytical 'K9 S8 O32 H7'
_chemical_formula_iupac 'K9 S8 O32 H7'
_chemical_formula_moiety 'K9, 8(S O4), H7'
_chemical_formula_structural 'K9 S8 O32 H7'
_chemical_formula_sum 'H7 K9 O32 S8'
_chemical_formula_weight 1127.4
_chemical_name_common 'K9 S8 O32 H7'
_space_group_IT_number 60
_symmetry_cell_setting orthorhombic
_symmetry_space_group_name_Hall '-P 2n 2c'
_symmetry_space_group_name_H-M 'P c a n'
_cell_angle_alpha 90
_cell_angle_beta 90
_cell_angle_gamma 90
_cell_formula_units_Z 4
_cell_length_a 7.1474(3)
_cell_length_b 19.7761(4)
_cell_length_c 23.2542(5)
_cell_measurement_reflns_used 7649
_cell_measurement_temperature 405
_cell_measurement_theta_max 31.0858
_cell_measurement_theta_min 1.7151
_cell_volume 3286.93(17)
_computing_cell_refinement CrysAlisPro
_computing_data_collection CrysAlisPro
_computing_data_reduction CrysAlisPro
_computing_molecular_graphics 'DIAMOND. Version. 3'
_computing_structure_refinement 'JANA 2006'
_computing_structure_solution 'JANA 2006'
_diffrn_ambient_temperature 405
_diffrn_measured_fraction_theta_full 0.98
_diffrn_measured_fraction_theta_max 0.98
_diffrn_measurement_device diffractometer
_diffrn_measurement_device_type Huber
_diffrn_measurement_method w
_diffrn_radiation_monochromator Mirror1-monochromator-Mirror2
_diffrn_radiation_source synchrotron
_diffrn_radiation_type synchrotron
_diffrn_radiation_wavelength 0.696
_diffrn_reflns_av_R_equivalents 0.0114
_diffrn_reflns_av_sigmaI/netI 0.0061
_diffrn_reflns_limit_h_max 6
_diffrn_reflns_limit_h_min -6
_diffrn_reflns_limit_k_max 28
_diffrn_reflns_limit_k_min -20
_diffrn_reflns_limit_l_max 34
_diffrn_reflns_limit_l_min -22
_diffrn_reflns_number 12037
_diffrn_reflns_theta_full 31.0858
_diffrn_reflns_theta_max 31.0858
_diffrn_reflns_theta_min 1.7151
_diffrn_standards_decay_% 0
_diffrn_standards_interval_count 0
_diffrn_standards_interval_time 0
_diffrn_standards_number 0
_exptl_absorpt_coefficient_mu 1.671
_exptl_absorpt_correction_type none
_exptl_crystal_colour colourless
_exptl_crystal_density_diffrn 2.3139
_exptl_crystal_F_000 2291
_exptl_crystal_size_max 0.27
_exptl_crystal_size_mid 0.27
_exptl_crystal_size_min 0.27
_refine_diff_density_max 0.55
_refine_diff_density_min -0.35
_refine_ls_extinction_coef 136E2(9)
_refine_ls_extinction_method 'B-C type 1 Gaussian isotropic (Becker & Coppens, 1974)'
_refine_ls_goodness_of_fit_ref 4.69
_refine_ls_hydrogen_treatment mixed
_refine_ls_number_constraints 0
_refine_ls_number_parameters 255
_refine_ls_number_reflns 3911
_refine_ls_number_restraints 0
_refine_ls_R_factor_all 0.0385
_refine_ls_R_factor_gt 0.0385
_refine_ls_shift/su_max 3.7852
_refine_ls_shift/su_mean 0.3477
_refine_ls_structure_factor_coef F
_refine_ls_weighting_details w=1/(\s^2^(F)+0.000025F^2^)
_refine_ls_weighting_scheme sigma
_refine_ls_wR_factor_gt 0.0480
_refine_ls_wR_factor_ref 0.0480
_reflns_number_gt 3911
_reflns_number_total 4316
_reflns_threshold_expression I>3\s(I)
_cod_data_source_file bp5061sup1.cif
_cod_data_source_block II
_cod_original_cell_volume 3286.9(2)
_cod_original_sg_symbol_Hall '-P -2xc;-2yab;-2zabc'
_cod_database_code 2105793
_cod_database_fobs_code 2105793

loop_
_symmetry_equiv_pos_site_id
_symmetry_equiv_pos_as_xyz
1 x,y,z
2 -x+1/2,-y+1/2,z+1/2
3 -x+1/2,y+1/2,-z
4 x,-y,-z+1/2
5 -x,-y,-z
6 x+1/2,y+1/2,-z+1/2
7 x+1/2,-y+1/2,z
8 -x,y,z+1/2

loop_
_atom_site_type_symbol
_atom_site_label
_atom_site_fract_x
_atom_site_fract_y
_atom_site_fract_z
_atom_site_U_iso_or_equiv
_atom_site_adp_type
_atom_site_calc_flag
_atom_site_occupancy
K K1 0.58615(9) 0.83338(3) 0.15907(3) 0.0519(2) Uani d 1
K K2 0.22960(9) 0.16927(3) 0.15604(3) 0.04979(19) Uani d 1
K K3 0.91408(8) 0.99868(3) 0.08242(3) 0.0511(2) Uani d 1
K K4 0.61615(9) 0.16342(3) 0.01800(3) 0.0524(2) Uani d 1
K K5 0.3560(8) 0 0.25 0.1269(17) Uani d 0.8371
K K6 0.8491(15) 0 0.25 0.216(4) Uani d 0.7317
S S1 0.08786(9) 0.85128(4) 0.18052(3) 0.0454(2) Uani d 1
S S2 0.73096(9) 0.14809(3) 0.17962(2) 0.04211(19) Uani d 1
S S3 0.42004(9) 0.99687(3) 0.10031(3) 0.0428(2) Uani d 1
S S4 0.13281(9) 0.15770(3) 0.99236(2) 0.03831(18) Uani d 1
O O1 0.2240(3) 0.86657(12) 0.22346(9) 0.0720(8) Uani d 1
O O2 0.1835(3) 0.82936(15) 0.12749(9) 0.0868(10) Uani d 1
O O3 0.9707(3) 0.79375(11) 0.19836(10) 0.0732(8) Uani d 1
O O4 0.9643(3) 0.90662(14) 0.16842(11) 0.0856(9) Uani d 1
O O5 0.8711(3) 0.10048(11) 0.16249(11) 0.0761(9) Uani d 1
O O6 0.6200(3) 0.12228(12) 0.22588(9) 0.0734(8) Uani d 1
O O7 0.3410(3) 0.28990(9) 0.20126(9) 0.0668(7) Uani d 1
O O8 0.6220(3) 0.17480(13) 0.13337(10) 0.0824(10) Uani d 1
O O9 0.3234(3) 0.94023(11) 0.06873(10) 0.0675(8) Uani d 1
O O10 0.5477(3) 0.97040(10) 0.14176(8) 0.0576(6) Uani d 1
O O11 0.2804(3) 0.03924(10) 0.12569(10) 0.0703(8) Uani d 1
O O12 0.5264(3) 0.03161(10) 0.05366(9) 0.0673(7) Uani d 1
O O13 0.0037(3) 0.10571(11) 0.00797(9) 0.0701(8) Uani d 1
O O14 0.2104(3) 0.19481(10) 0.03965(8) 0.0575(6) Uani d 1
O O15 0.2716(3) 0.13406(11) 0.95291(9) 0.0662(8) Uani d 1
O O16 0.0160(3) 0.21278(10) 0.96026(10) 0.0653(8) Uani d 1
H H1 0.881(5) 0.206(2) 0.2471(16) 0.127(16) Uiso d 1
H H2 0.5 0 0.5 0.18(3) Uiso d 1
H H3 0.032(5) 0.201(2) 0.4311(16) 0.097(14) Uiso d 1
H H4 0.267(6) 0.082(3) 0.403(2) 0.17(2) Uiso d 1

loop_
_atom_site_aniso_label
_atom_site_aniso_U_11
_atom_site_aniso_U_22
_atom_site_aniso_U_33
_atom_site_aniso_U_12
_atom_site_aniso_U_13
_atom_site_aniso_U_23
_atom_site_aniso_type_symbol
K1 0.0528(4) 0.0463(3) 0.0567(3) 0.0006(2) 0.0000(3) 0.0032(2) K
K2 0.0521(4) 0.0453(3) 0.0519(3) -0.0038(2) 0.0078(3) -0.0058(2) K
K3 0.0512(4) 0.0488(3) 0.0531(3) -0.0019(2) 0.0036(3) 0.0015(2) K
K4 0.0516(4) 0.0486(3) 0.0569(3) -0.0009(2) -0.0028(3) 0.0056(2) K
K5 0.276(5) 0.0590(7) 0.0460(6) 0 0 -0.0064(5) K
K6 0.537(11) 0.0485(8) 0.0624(12) 0 0 0.0001(9) K
S1 0.0374(4) 0.0627(4) 0.0361(3) -0.0004(3) -0.0012(2) 0.0071(2) S
S2 0.0398(4) 0.0488(3) 0.0377(3) 0.0011(3) -0.0015(2) -0.0047(2) S
S3 0.0393(4) 0.0399(3) 0.0492(3) 0.0018(2) 0.0025(3) 0.0001(2) S
S4 0.0395(4) 0.0373(3) 0.0381(3) -0.0003(2) -0.0018(2) -0.00251(19) S
O1 0.0620(14) 0.0989(16) 0.0552(12) -0.0092(12) -0.0170(10) -0.0046(11) O
O2 0.0484(13) 0.168(3) 0.0437(11) 0.0119(14) 0.0069(10) -0.0149(13) O
O3 0.0812(15) 0.0632(12) 0.0753(14) -0.0142(11) 0.0250(12) -0.0197(11) O
O4 0.0756(15) 0.0982(18) 0.0830(16) 0.0328(14) 0.0036(13) 0.0312(13) O
O5 0.0562(13) 0.0648(13) 0.1073(18) 0.0062(10) 0.0162(13) -0.0253(12) O
O6 0.0773(15) 0.0912(16) 0.0517(11) -0.0182(12) 0.0173(10) 0.0020(11) O
O7 0.0942(16) 0.0429(9) 0.0635(12) 0.0079(10) -0.0247(12) -0.0053(8) O
O8 0.0737(16) 0.115(2) 0.0586(13) 0.0011(14) -0.0248(11) 0.0146(13) O
O9 0.0697(14) 0.0677(13) 0.0650(13) -0.0259(11) 0.0138(11) -0.0211(10) O
O10 0.0567(12) 0.0566(10) 0.0597(11) 0.0078(9) -0.0064(9) 0.0089(9) O
O11 0.0528(13) 0.0601(11) 0.0979(17) 0.0168(10) -0.0018(11) -0.0222(11) O
O12 0.0739(14) 0.0642(12) 0.0638(12) -0.0201(11) 0.0014(11) 0.0189(10) O
O13 0.0655(14) 0.0707(13) 0.0742(14) -0.0257(11) -0.0026(11) 0.0123(11) O
O14 0.0671(13) 0.0598(11) 0.0455(10) -0.0029(9) -0.0133(9) -0.0107(8) O
O15 0.0560(13) 0.0812(14) 0.0615(12) 0.0098(11) 0.0111(10) -0.0163(10) O
O16 0.0829(16) 0.0474(10) 0.0655(13) 0.0162(10) -0.0259(12) -0.0075(9) O

loop_
_atom_type_symbol
_atom_type_scat_dispersion_real
_atom_type_scat_dispersion_imag
_atom_type_scat_source
H 0.0000 0.0000 'International Tables Vol C tables 4.2.6.8 and 6.1.1.1'
K 0.1967 0.2434 'International Tables Vol C tables 4.2.6.8 and 6.1.1.1'
O 0.0109 0.0059 'International Tables Vol C tables 4.2.6.8 and 6.1.1.1'
S 0.1223 0.1204 'International Tables Vol C tables 4.2.6.8 and 6.1.1.1'

loop_
_geom_angle_atom_site_label_1
_geom_angle_atom_site_label_2
_geom_angle_atom_site_label_3
_geom_angle_site_symmetry_1
_geom_angle_site_symmetry_3
_geom_angle
O2 K1 O3 . 7_465 76.76(7)
O2 K1 O6 . 4_565 108.98(6)
O2 K1 O10 . . 83.90(7)
O2 K1 O15 . 5_666 97.18(6)
O3 K1 O6 7_465 4_565 89.71(7)
O3 K1 O10 7_465 . 154.46(7)
O3 K1 O15 7_465 5_666 127.03(7)
O6 K1 O10 4_565 . 80.88(6)
O6 K1 O15 4_565 5_666 139.41(7)
O10 K1 O15 . 5_666 71.44(6)
O1 K2 O5 4_565 1_455 79.80(7)
O1 K2 O7 4_565 . 81.06(7)
O1 K2 O8 4_565 . 101.65(6)
O1 K2 O11 4_565 . 91.25(7)
O1 K2 O14 4_565 . 174.86(6)
O5 K2 O7 1_455 . 130.35(7)
O5 K2 O8 1_455 . 153.34(7)
O5 K2 O11 1_455 . 71.65(6)
O5 K2 O14 1_455 . 95.31(7)
O7 K2 O8 . . 75.57(7)
O7 K2 O11 . . 153.89(7)
O7 K2 O14 . . 103.47(6)
O8 K2 O11 . . 81.70(7)
O8 K2 O14 . . 81.99(6)
O11 K2 O14 . . 85.66(6)
O4 K3 O5 . 1_565 90.40(8)
O4 K3 O11 . 1_665 79.20(7)
O4 K3 O12 . 1_565 116.17(7)
O4 K3 O13 . 1_665 157.63(7)
O5 K3 O11 1_565 1_665 70.53(6)
O5 K3 O12 1_565 1_565 83.47(6)
O5 K3 O13 1_565 1_665 83.77(7)
O11 K3 O12 1_665 1_565 150.24(6)
O11 K3 O13 1_665 1_665 78.50(6)
O12 K3 O13 1_565 1_665 84.68(6)
O8 K4 O9 . 5_665 138.39(7)
O8 K4 O12 . . 77.70(7)
O8 K4 O14 . 7_555 75.23(7)
O8 K4 O15 . 1_554 122.74(7)
O8 K4 O16 . 7_554 113.39(7)
O9 K4 O12 5_665 . 65.46(6)
O9 K4 O14 5_665 7_555 139.49(6)
O9 K4 O15 5_665 1_554 68.24(6)
O9 K4 O16 5_665 7_554 108.21(6)
O12 K4 O14 . 7_555 152.92(6)
O12 K4 O15 . 1_554 77.18(6)
O12 K4 O16 . 7_554 150.32(7)
O14 K4 O15 7_555 1_554 117.98(6)
O14 K4 O16 7_555 7_554 47.45(6)
O15 K4 O16 1_554 7_554 73.78(6)
O1 K5 O1 1_545 4_565 141.6(2)
O1 K5 O10 1_545 1_545 77.58(6)
O1 K5 O10 1_545 4_565 121.55(6)
O1 K5 O10 4_565 1_545 121.55(6)
O1 K5 O10 4_565 4_565 77.58(6)
O10 K5 O10 1_545 4_565 124.1(2)
O4 K6 O4 1_545 4_565 145.5(4)
O4 K6 O5 1_545 . 87.68(10)
O4 K6 O5 1_545 4_555 90.45(11)
O4 K6 O6 1_545 . 125.18(13)
O4 K6 O6 1_545 4_555 75.58(8)
O4 K6 O5 4_565 . 90.45(11)
O4 K6 O5 4_565 4_555 87.68(10)
O4 K6 O6 4_565 . 75.58(8)
O4 K6 O6 4_565 4_555 125.18(13)
O5 K6 O5 . 4_555 173.7(4)
O5 K6 O6 . . 47.81(8)
O5 K6 O6 . 4_555 137.1(3)
O5 K6 O6 4_555 . 137.1(3)
O5 K6 O6 4_555 4_555 47.81(8)
O6 K6 O6 . 4_555 113.2(4)
O1 S1 O2 . . 109.34(13)
O1 S1 O3 . 1_455 110.76(13)
O1 S1 O4 . 1_455 113.31(15)
O2 S1 O3 . 1_455 105.78(15)
O2 S1 O4 . 1_455 110.22(15)
O3 S1 O4 1_455 1_455 107.14(14)
O5 S2 O6 . . 111.25(14)
O5 S2 O7 . 7_555 104.90(13)
O5 S2 O8 . . 114.53(14)
O6 S2 O7 . 7_555 108.73(13)
O6 S2 O8 . . 113.31(14)
O7 S2 O8 7_555 . 103.29(14)
O9 S3 O10 . . 110.46(12)
O9 S3 O11 . 1_565 108.46(12)
O9 S3 O12 . 1_565 102.79(12)
O10 S3 O11 . 1_565 112.49(13)
O10 S3 O12 . 1_565 109.52(12)
O11 S3 O12 1_565 1_565 112.68(12)
O13 S4 O14 1_556 1_556 115.05(12)
O13 S4 O15 1_556 . 112.08(13)
O13 S4 O16 1_556 . 106.15(12)
O14 S4 O15 1_556 . 113.03(12)
O14 S4 O16 1_556 . 102.49(11)
O15 S4 O16 . . 106.98(12)
K2 O1 K5 4_565 1_565 90.71(6)
K2 O1 S1 4_565 . 129.48(12)
K2 O1 O2 4_565 . 147.05(12)
K2 O1 O3 4_565 1_455 95.71(9)
K2 O1 O4 4_565 1_455 127.67(10)
K5 O1 S1 1_565 . 124.72(15)
K5 O1 O2 1_565 . 121.92(11)
K5 O1 O3 1_565 1_455 148.99(15)
K5 O1 O4 1_565 1_455 93.77(13)
S1 O1 O2 . . 36.00(8)
S1 O1 O3 . 1_455 35.24(8)
S1 O1 O4 . 1_455 33.44(9)
O2 O1 O3 . 1_455 59.27(10)
O2 O1 O4 . 1_455 60.21(10)
O3 O1 O4 1_455 1_455 58.64(10)
K1 O2 S1 . . 103.55(11)
K1 O2 O1 . . 68.91(8)
K1 O2 O3 . 1_455 117.49(10)
K1 O2 O4 . 1_455 121.34(11)
K1 O2 O9 . . 75.58(8)
K1 O2 O16 . 5_566 136.61(10)
S1 O2 O1 . . 34.66(8)
S1 O2 O3 . 1_455 37.07(8)
S1 O2 O4 . 1_455 34.33(9)
S1 O2 O9 . . 110.31(16)
S1 O2 O16 . 5_566 119.44(13)
O1 O2 O3 . 1_455 60.76(9)
O1 O2 O4 . 1_455 60.36(10)
O1 O2 O9 . . 100.07(12)
O1 O2 O16 . 5_566 153.88(12)
O3 O2 O4 1_455 1_455 59.17(10)
O3 O2 O9 1_455 . 144.74(14)
O3 O2 O16 1_455 5_566 95.65(11)
O4 O2 O9 1_455 . 85.81(12)
O4 O2 O16 1_455 5_566 99.02(11)
O9 O2 O16 . 5_566 93.66(9)
K1 O3 S1 7_565 1_655 115.74(12)
K1 O3 O1 7_565 1_655 113.46(10)
K1 O3 O2 7_565 1_655 81.34(10)
K1 O3 O4 7_565 . 139.98(12)
K1 O3 O7 7_565 6_555 112.63(9)
S1 O3 O1 1_655 1_655 34.00(8)
S1 O3 O2 1_655 1_655 37.14(9)
S1 O3 O4 1_655 . 35.87(8)
S1 O3 O7 1_655 6_555 119.67(13)
O1 O3 O2 1_655 1_655 59.97(9)
O1 O3 O4 1_655 . 60.76(10)
O1 O3 O7 1_655 6_555 94.07(10)
O2 O3 O4 1_655 . 61.18(11)
O2 O3 O7 1_655 6_555 154.04(13)
O4 O3 O7 . 6_555 107.36(11)
K3 O4 K6 . 1_565 91.03(9)
K3 O4 S1 . 1_655 137.23(14)
K3 O4 O1 . 1_655 135.72(11)
K3 O4 O2 . 1_655 102.79(11)
K3 O4 O3 . . 149.06(13)
K6 O4 S1 1_565 1_655 123.84(18)
K6 O4 O1 1_565 1_655 94.9(2)
K6 O4 O2 1_565 1_655 153.4(2)
K6 O4 O3 1_565 . 115.96(11)
S1 O4 O1 1_655 1_655 33.25(8)
S1 O4 O2 1_655 1_655 35.45(9)
S1 O4 O3 1_655 . 36.99(9)
O1 O4 O2 1_655 1_655 59.43(9)
O1 O4 O3 1_655 . 60.60(10)
O2 O4 O3 1_655 . 59.66(11)
K2 O5 K3 1_655 1_545 102.04(7)
K2 O5 K6 1_655 . 114.3(2)
K2 O5 S2 1_655 . 108.88(11)
K2 O5 O6 1_655 . 128.09(11)
K2 O5 O7 1_655 7_555 70.71(8)
K2 O5 O8 1_655 . 110.62(10)
K3 O5 K6 1_545 . 88.81(7)
K3 O5 S2 1_545 . 138.22(13)
K3 O5 O6 1_545 . 129.70(10)
K3 O5 O7 1_545 7_555 159.89(12)
K3 O5 O8 1_545 . 109.76(11)
K6 O5 S2 . . 102.8(2)
K6 O5 O6 . . 68.87(19)
K6 O5 O7 . 7_555 111.30(11)
K6 O5 O8 . . 125.9(2)
S2 O5 O6 . . 34.37(8)
S2 O5 O7 . 7_555 39.18(9)
S2 O5 O8 . . 32.71(8)
O6 O5 O7 . 7_555 61.59(10)
O6 O5 O8 . . 60.13(9)
O7 O5 O8 7_555 . 58.57(10)
K1 O6 K6 4_565 . 96.95(6)
K1 O6 S2 4_565 . 130.45(13)
K1 O6 O5 4_565 . 135.45(11)
K1 O6 O7 4_565 7_555 93.29(9)
K1 O6 O8 4_565 . 135.90(12)
K6 O6 S2 . . 97.28(17)
K6 O6 O5 . . 63.32(14)
K6 O6 O7 . 7_555 105.6(2)
K6 O6 O8 . . 121.34(12)
S2 O6 O5 . . 34.38(8)
S2 O6 O7 . 7_555 37.16(8)
S2 O6 O8 . . 33.33(8)
O5 O6 O7 . 7_555 59.11(9)
O5 O6 O8 . . 60.85(10)
O7 O6 O8 7_555 . 58.02(9)
K2 O7 S2 . 7_455 114.91(11)
K2 O7 O3 . 6_445 119.52(9)
K2 O7 O5 . 7_455 133.14(11)
K2 O7 O6 . 7_455 121.97(11)
K2 O7 O8 . 7_455 78.73(9)
S2 O7 O3 7_455 6_445 117.87(12)
S2 O7 O5 7_455 7_455 35.92(7)
S2 O7 O6 7_455 7_455 34.11(7)
S2 O7 O8 7_455 7_455 36.65(9)
O3 O7 O5 6_445 7_455 107.08(11)
O3 O7 O6 6_445 7_455 89.96(10)
O3 O7 O8 6_445 7_455 150.24(12)
O5 O7 O6 7_455 7_455 59.30(9)
O5 O7 O8 7_455 7_455 61.76(10)
O6 O7 O8 7_455 7_455 60.41(9)
K2 O8 K4 . . 99.53(8)
K2 O8 S2 . . 112.47(12)
K2 O8 O5 . . 130.65(11)
K2 O8 O6 . . 79.13(9)
K2 O8 O7 . 7_555 123.10(11)
K4 O8 S2 . . 136.66(14)
K4 O8 O5 . . 103.93(11)
K4 O8 O6 . . 149.41(13)
K4 O8 O7 . 7_555 135.27(12)
S2 O8 O5 . . 32.76(9)
S2 O8 O6 . . 33.37(8)
S2 O8 O7 . 7_555 40.07(8)
O5 O8 O6 . . 59.02(10)
O5 O8 O7 . 7_555 59.68(9)
O6 O8 O7 . 7_555 61.58(9)
K4 O9 S3 5_665 . 142.54(13)
K4 O9 O2 5_665 . 80.67(8)
K4 O9 O10 5_665 . 124.35(10)
K4 O9 O11 5_665 1_565 169.58(11)
K4 O9 O12 5_665 1_565 110.36(10)
S3 O9 O2 . . 120.88(13)
S3 O9 O10 . . 33.68(7)
S3 O9 O11 . 1_565 34.69(7)
S3 O9 O12 . 1_565 38.38(8)
O2 O9 O10 . . 95.07(10)
O2 O9 O11 . 1_565 109.24(11)
O2 O9 O12 . 1_565 155.15(12)
O10 O9 O11 . 1_565 59.40(8)
O10 O9 O12 . 1_565 60.18(9)
O11 O9 O12 1_565 1_565 61.93(9)
K1 O10 K5 . 1_565 96.77(6)
K1 O10 S3 . . 121.58(11)
K1 O10 O9 . . 85.74(8)
K1 O10 O11 . 1_565 131.86(9)
K1 O10 O12 . 1_565 129.17(9)
K5 O10 S3 1_565 . 102.02(13)
K5 O10 O9 1_565 . 110.13(13)
K5 O10 O11 1_565 1_565 69.14(11)
K5 O10 O12 1_565 1_565 127.43(10)
S3 O10 O9 . . 35.85(7)
S3 O10 O11 . 1_565 33.80(8)
S3 O10 O12 . 1_565 36.15(7)
O9 O10 O11 . 1_565 59.74(9)
O9 O10 O12 . 1_565 58.52(9)
O11 O10 O12 1_565 1_565 61.47(9)
K2 O11 K3 . 1_445 103.42(7)
K2 O11 S3 . 1_545 139.65(12)
K2 O11 O9 . 1_545 161.43(11)
K2 O11 O10 . 1_545 127.95(10)
K2 O11 O12 . . 109.72(9)
K3 O11 S3 1_445 1_545 108.83(11)
K3 O11 O9 1_445 1_545 72.43(8)
K3 O11 O10 1_445 1_545 128.20(9)
K3 O11 O12 1_445 . 113.21(10)
S3 O11 O9 1_545 1_545 36.85(8)
S3 O11 O10 1_545 1_545 33.71(7)
S3 O11 O12 1_545 . 34.46(8)
O9 O11 O10 1_545 1_545 60.86(9)
O9 O11 O12 1_545 . 58.23(9)
O10 O11 O12 1_545 . 59.44(8)
K3 O12 K4 1_545 . 93.32(6)
K3 O12 S3 1_545 1_545 102.36(10)
K3 O12 O9 1_545 1_545 112.38(9)
K3 O12 O10 1_545 1_545 68.27(7)
K3 O12 O11 1_545 . 122.76(9)
K3 O12 O12 1_545 5_655 103.35(8)
K4 O12 S3 . 1_545 139.29(12)
K4 O12 O9 . 1_545 154.25(11)
K4 O12 O10 . 1_545 135.24(10)
K4 O12 O11 . . 108.09(9)
K4 O12 O12 . 5_655 100.42(8)
S3 O12 O9 1_545 1_545 38.83(8)
S3 O12 O10 1_545 1_545 34.34(7)
S3 O12 O11 1_545 . 32.85(7)
S3 O12 O12 1_545 5_655 111.81(11)
O9 O12 O10 1_545 1_545 61.30(9)
O9 O12 O11 1_545 . 59.84(9)
O9 O12 O12 1_545 5_655 72.98(9)
O10 O12 O11 1_545 . 59.08(8)
O10 O12 O12 1_545 5_655 122.99(10)
O11 O12 O12 . 5_655 122.73(11)
K3 O13 S4 1_445 1_554 147.83(13)
K3 O13 O14 1_445 . 120.10(9)
K3 O13 O15 1_445 1_554 134.06(10)
K3 O13 O16 1_445 1_554 164.03(11)
S4 O13 O14 1_554 . 32.54(7)
S4 O13 O15 1_554 1_554 33.98(8)
S4 O13 O16 1_554 1_554 38.85(8)
O14 O13 O15 . 1_554 59.87(8)
O14 O13 O16 . 1_554 58.20(9)
O15 O13 O16 1_554 1_554 60.69(9)
K2 O14 K4 . 7_455 110.85(6)
K2 O14 S4 . 1_554 132.73(11)
K2 O14 O13 . . 101.32(8)
K2 O14 O15 . 1_554 136.72(10)
K2 O14 O16 . 1_554 146.39(10)
K4 O14 S4 7_455 1_554 105.63(9)
K4 O14 O13 7_455 . 120.38(9)
K4 O14 O15 7_455 1_554 112.25(8)
K4 O14 O16 7_455 1_554 65.28(7)
S4 O14 O13 1_554 . 32.41(7)
S4 O14 O15 1_554 1_554 33.44(7)
S4 O14 O16 1_554 1_554 40.73(7)
O13 O14 O15 . 1_554 59.15(8)
O13 O14 O16 . 1_554 60.42(8)
O15 O14 O16 1_554 1_554 61.20(8)
K1 O15 K4 5_666 1_556 97.23(6)
K1 O15 S4 5_666 . 139.03(12)
K1 O15 O13 5_666 1_556 146.06(10)
K1 O15 O14 5_666 1_556 135.95(10)
K1 O15 O16 5_666 . 100.86(9)
K4 O15 S4 1_556 . 100.70(10)
K4 O15 O13 1_556 1_556 116.35(9)
K4 O15 O14 1_556 1_556 67.69(7)
K4 O15 O16 1_556 . 118.05(10)
S4 O15 O13 . 1_556 33.94(8)
S4 O15 O14 . 1_556 33.53(7)
S4 O15 O16 . . 38.39(8)
O13 O15 O14 1_556 1_556 60.97(9)
O13 O15 O16 1_556 . 60.10(9)
O14 O15 O16 1_556 . 58.36(9)
K4 O16 S4 7_456 . 103.70(11)
K4 O16 O2 7_456 5_566 140.05(10)
K4 O16 O13 7_456 1_556 123.02(10)
K4 O16 O14 7_456 1_556 67.28(7)
K4 O16 O15 7_456 . 113.21(10)
S4 O16 O2 . 5_566 116.13(12)
S4 O16 O13 . 1_556 35.00(7)
S4 O16 O14 . 1_556 36.78(7)
S4 O16 O15 . . 34.63(7)
O2 O16 O13 5_566 1_556 93.41(11)
O2 O16 O14 5_566 1_556 152.67(12)
O2 O16 O15 5_566 . 98.73(10)
O13 O16 O14 1_556 1_556 61.38(9)
O13 O16 O15 1_556 . 59.21(9)
O14 O16 O15 1_556 . 60.43(9)
S1 H1 S2 4_665 . 121.7(19)
S1 H1 O1 4_665 4_665 29.2(5)
S1 H1 O3 4_665 4_565 30.4(10)
S1 H1 O5 4_665 . 98.4(14)
S1 H1 O6 4_665 . 105.5(16)
S1 H1 O7 4_665 7_555 146(3)
S2 H1 O1 . 4_665 108.5(16)
S2 H1 O3 . 4_565 148(3)
S2 H1 O5 . . 29.3(5)
S2 H1 O6 . . 34.1(6)
S2 H1 O7 . 7_555 39.7(15)
O1 H1 O3 4_665 4_565 54.2(13)
O1 H1 O5 4_665 . 79.9(11)
O1 H1 O6 4_665 . 109.9(16)
O1 H1 O7 4_665 7_555 119(3)
O3 H1 O5 4_565 . 129(2)
O3 H1 O6 4_565 . 120(2)
O3 H1 O7 4_565 7_555 168(4)
O5 H1 O6 . . 51.3(8)
O5 H1 O7 . 7_555 52.1(19)
O6 H1 O7 . 7_555 71(2)
S3 H2 S3 4_565 8_645 180.0(5)
S3 H2 O9 4_565 4_565 36.92(6)
S3 H2 O9 4_565 8_645 143.08(6)
S3 H2 O12 4_565 4_555 35.22(9)
S3 H2 O12 4_565 8_655 144.78(9)
S3 H2 O9 8_645 4_565 143.08(6)
S3 H2 O9 8_645 8_645 36.92(6)
S3 H2 O12 8_645 4_555 144.78(9)
S3 H2 O12 8_645 8_655 35.22(9)
O9 H2 O9 4_565 8_645 180.0(5)
O9 H2 O12 4_565 4_555 72.14(10)
O9 H2 O12 4_565 8_655 107.86(10)
O9 H2 O12 8_645 4_555 107.86(10)
O9 H2 O12 8_645 8_655 72.14(10)
O12 H2 O12 4_555 8_655 180.0(5)
S1 H3 S4 4_565 8_554 124.9(17)
S1 H3 O2 4_565 4_565 28.0(6)
S1 H3 O13 4_565 8_555 112.3(14)
S1 H3 O15 4_565 8_554 96.4(12)
S1 H3 O16 4_565 8_554 163(4)
S4 H3 O2 8_554 4_565 136(2)
S4 H3 O13 8_554 8_555 33.0(6)
S4 H3 O15 8_554 8_554 33.4(6)
S4 H3 O16 8_554 8_554 44(2)
O2 H3 O13 4_565 8_555 109.2(17)
O2 H3 O15 4_565 8_554 118.1(18)
O2 H3 O16 4_565 8_554 169(4)
O13 H3 O15 8_555 8_554 54.3(8)
O13 H3 O16 8_555 8_554 66(3)
O15 H3 O16 8_554 8_554 68(3)
S1 H4 S3 4_565 4_565 130(2)
S1 H4 O2 4_565 4_565 32.9(8)
S1 H4 O4 4_565 4_465 30.7(6)
S1 H4 O9 4_565 4_565 179(4)
S1 H4 O10 4_565 4_565 106.6(18)
S1 H4 O11 4_565 4_555 107.2(18)
S3 H4 O2 4_565 4_565 152(3)
S3 H4 O4 4_565 4_465 119(2)
S3 H4 O9 4_565 4_565 50(3)
S3 H4 O10 4_565 4_565 34.7(8)
S3 H4 O11 4_565 4_555 34.7(9)
O2 H4 O4 4_565 4_465 58.2(12)
O2 H4 O9 4_565 4_565 148(5)
O2 H4 O10 4_565 4_565 117(2)
O2 H4 O11 4_565 4_555 140(2)
O4 H4 O9 4_465 4_565 148(4)
O4 H4 O10 4_465 4_565 114.5(19)
O4 H4 O11 4_465 4_555 86.8(15)
O9 H4 O10 4_565 4_565 74(3)
O9 H4 O11 4_565 4_555 72(3)
O10 H4 O11 4_565 4_555 56.8(11)

loop_
_geom_bond_atom_site_label_1
_geom_bond_atom_site_label_2
_geom_bond_site_symmetry_2
_geom_bond_distance
K1 O2 . 2.971(2)
K1 O3 7_465 2.800(2)
K1 O6 4_565 2.826(2)
K1 O10 . 2.753(2)
K1 O15 5_666 2.869(2)
K2 O1 4_565 2.891(2)
K2 O5 1_455 2.905(2)
K2 O7 . 2.726(2)
K2 O8 . 2.856(2)
K2 O11 . 2.691(2)
K2 O14 . 2.7567(18)
K3 O4 . 2.728(3)
K3 O5 1_565 2.759(2)
K3 O11 1_665 2.918(2)
K3 O12 1_565 2.924(2)
K3 O13 1_665 2.809(2)
K4 O8 . 2.693(2)
K4 O9 5_665 2.908(2)
K4 O12 . 2.810(2)
K4 O14 7_555 2.927(2)
K4 O15 1_554 2.948(2)
K4 O16 7_554 2.882(2)
K5 O1 1_545 2.870(3)
K5 O1 4_565 2.870(3)
K5 O10 1_545 2.925(3)
K5 O10 4_565 2.925(3)
K6 O4 1_545 2.773(4)
K6 O4 4_565 2.773(4)
K6 O5 . 2.849(2)
K6 O5 4_555 2.849(2)
K6 O6 . 2.974(6)
K6 O6 4_555 2.974(6)
S1 O1 . 1.427(2)
S1 O2 . 1.475(2)
S1 O3 1_455 1.472(2)
S1 O4 1_455 1.434(3)
S2 O5 . 1.431(2)
S2 O6 . 1.431(2)
S2 O7 7_555 1.541(2)
S2 O8 . 1.429(2)
S3 O9 . 1.507(2)
S3 O10 . 1.427(2)
S3 O11 1_565 1.430(2)
S3 O12 1_565 1.492(2)
S4 O13 1_556 1.428(2)
S4 O14 1_556 1.4335(19)
S4 O15 . 1.430(2)
S4 O16 . 1.562(2)
O1 O2 . 2.368(3)
O1 O3 1_455 2.386(3)
O1 O4 1_455 2.390(3)
O2 O3 1_455 2.350(3)
O2 O4 1_455 2.386(4)
O2 O9 . 2.770(3)
O2 O16 5_566 2.625(3)
O3 O4 . 2.339(3)
O3 O7 6_555 2.513(3)
O5 O6 . 2.362(3)
O5 O7 7_555 2.358(3)
O5 O8 . 2.406(3)
O6 O7 7_555 2.416(3)
O6 O8 . 2.389(3)
O7 O8 7_455 2.330(3)
O9 O10 . 2.411(3)
O9 O11 1_565 2.384(3)
O9 O12 1_565 2.344(3)
O10 O11 1_565 2.376(3)
O10 O12 1_565 2.385(3)
O11 O12 . 2.433(3)
O12 O12 5_655 2.817(3)
O13 O14 . 2.414(3)
O13 O15 1_554 2.371(3)
O13 O16 1_554 2.392(3)
O14 O15 1_554 2.388(3)
O14 O16 1_554 2.338(3)
O15 O16 . 2.406(3)

loop_
_geom_hbond_atom_site_label_D
_geom_hbond_atom_site_label_H
_geom_hbond_atom_site_label_A
_geom_hbond_site_symmetry_D
_geom_hbond_site_symmetry_A
_geom_hbond_distance_DH
_geom_hbond_distance_HA
_geom_hbond_distance_DA
_geom_hbond_angle_DHA
O7 H1 O3 7_555 4_565 1.11(4) 1.42(4) 2.513(3) 168(4)
O12 H2 O12 4_555 8_655 1.408(2) 1.408(2) 2.817(3) **
O16 H3 O2 8_554 4_565 0.79(4) 1.84(4) 2.625(3) 169(4)
O9 H4 O2 4_565 4_565 0.89(5) 1.98(5) 2.770(3) 148(5)
